data_7006528
loop_
_publ_author_name
'Tamm, Matthias'
'Randoll, S\"oren'
'Herdtweck, Eberhardt'
'Kleigrewe, Nina'
'Kehr, Gerald'
'Erker, Gerhard'
'Rieger, Bernhard'

_publ_section_title
;
 Imidazolin-2-iminato titanium complexes: synthesis, structure and use
 in ethylene polymerization catalysis.
;
_journal_issue 3
_journal_name_full 'Dalton transactions (Cambridge, England : 2003)'
_journal_page_first 459
_journal_page_last 467
_journal_paper_doi 10.1039/b511752f
_journal_year 2006
_chemical_formula_moiety 'C24 H46 N6 Ti'
_chemical_formula_sum 'C24 H46 N6 Ti'
_chemical_formula_weight 466.54
_chemical_name_systematic ?
_space_group_IT_number 61
_symmetry_cell_setting orthorhombic
_symmetry_space_group_name_Hall '-P 2ac 2ab'
_symmetry_space_group_name_H-M 'P b c a'
_atom_sites_solution_hydrogens difmap
_atom_sites_solution_primary direct
_atom_sites_solution_secondary difmap
_cell_angle_alpha 90
_cell_angle_beta 90
_cell_angle_gamma 90
_cell_formula_units_Z 8
_cell_length_a 18.4995(1)
_cell_length_b 16.2737(1)
_cell_length_c 18.6379(1)
_cell_measurement_reflns_used 5679
_cell_measurement_temperature 173(1)
_cell_measurement_theta_max 25.36
_cell_measurement_theta_min 1.99
_cell_volume 5611.04(5)
_computing_cell_refinement 'DENZO (Nonius, 2001b)'
_computing_data_collection 'Kappa-CCD Control Software (Nonius, 2001a)'
_computing_data_reduction 'DENZO (Nonius, 2001b)'
_computing_molecular_graphics 'PLATON (Spek, 2001)'
_computing_publication_material 'PLATON (Spek, 2001)'
_computing_structure_refinement 'SHELXL97 (Sheldrick, 1998)'
_computing_structure_solution 'SIR92 (Altomare, 1994)'
_diffrn_ambient_temperature 173(1)
_diffrn_detector ' CCD plate '
_diffrn_detector_area_resol_mean 18
_diffrn_measured_fraction_theta_full 1.000
_diffrn_measured_fraction_theta_max 1.000
_diffrn_measurement_device ' \k-geometry diffractometer '
_diffrn_measurement_device_type ' Nonius \k-CCD diffractometer'
_diffrn_measurement_method ' phi- and omega-rotation '
_diffrn_radiation_monochromator graphite
_diffrn_radiation_source 'NONIUS FR 591 rotating anode'
_diffrn_radiation_type 'Mo K\a'
_diffrn_radiation_wavelength 0.71073
_diffrn_reflns_av_R_equivalents 0.051
_diffrn_reflns_av_sigmaI/netI 0.0146
_diffrn_reflns_limit_h_max 22
_diffrn_reflns_limit_h_min -22
_diffrn_reflns_limit_k_max 19
_diffrn_reflns_limit_k_min -19
_diffrn_reflns_limit_l_max 22
_diffrn_reflns_limit_l_min -22
_diffrn_reflns_number 128752
_diffrn_reflns_theta_full 25.36
_diffrn_reflns_theta_max 25.36
_diffrn_reflns_theta_min 1.99
_diffrn_standards_decay_% 0
_exptl_absorpt_coefficient_mu 0.325
_exptl_absorpt_correction_T_max 0.973
_exptl_absorpt_correction_T_min 0.863
_exptl_absorpt_correction_type multi-scan
_exptl_absorpt_process_details '(applied during the scaling procedure; Nonius, 2001b)'
_exptl_crystal_colour yellow
_exptl_crystal_density_diffrn 1.105
_exptl_crystal_density_meas ?
_exptl_crystal_density_method none
_exptl_crystal_description plate
_exptl_crystal_F_000 2032
_exptl_crystal_size_max 0.31
_exptl_crystal_size_mid 0.25
_exptl_crystal_size_min 0.08
_refine_diff_density_max 0.324
_refine_diff_density_min -0.247
_refine_diff_density_rms 0.036
_refine_ls_extinction_method none
_refine_ls_goodness_of_fit_ref 1.053
_refine_ls_hydrogen_treatment refall
_refine_ls_matrix_type full
_refine_ls_number_parameters 464
_refine_ls_number_reflns 5141
_refine_ls_number_restraints 0
_refine_ls_restrained_S_all 1.053
_refine_ls_R_factor_all 0.0432
_refine_ls_R_factor_gt 0.0358
_refine_ls_shift/su_max 0.002
_refine_ls_shift/su_mean 0.000
_refine_ls_structure_factor_coef Fsqd
_refine_ls_weighting_details 'w=1/[\s^2^(Fo^2^)+(Fo^2^)+(0.0535P)^2^+1.9445P] where P=(Fo^2^+2Fc^2^)/3'
_refine_ls_weighting_scheme sigma
_refine_ls_wR_factor_gt 0.0940
_refine_ls_wR_factor_ref 0.0984
_reflns_number_gt 4482
_reflns_number_total 5141
_reflns_threshold_expression I>2\s(I)
_cod_data_source_file b511752f.txt
_cod_data_source_block SRAN2-1-173
_cod_depositor_comments
;
The following automatic conversions were performed:
'_symmetry_cell_setting' value 'Orthorhombic' changed to 'orthorhombic'
according to '/home/saulius/struct/CIF-dictionaries/cif_core.dic'
dictionary named 'cif_core.dic' version 2.4.1 from 2010-06-29.

Automatic conversion script
Id: cif_fix_enum 1527 2010-12-29 10:47:43Z saulius 

The following automatic conversions were performed:

'_exptl_crystal_density_meas' value 'none' was changed to '?' - the
value is perceived as not measured.

Automatic conversion script
Id: cif_fix_values 3008 2015-01-20 13:52:24Z robertas 
;
_cod_database_code 7006528

loop_
_symmetry_equiv_pos_as_xyz
x,y,z
1/2-x,-y,1/2+z
1/2+x,1/2-y,-z
-x,1/2+y,1/2-z
-x,-y,-z
1/2+x,y,1/2-z
1/2-x,1/2+y,z
x,1/2-y,1/2+z

loop_
_atom_site_aniso_label
_atom_site_aniso_U_11
_atom_site_aniso_U_22
_atom_site_aniso_U_33
_atom_site_aniso_U_23
_atom_site_aniso_U_13
_atom_site_aniso_U_12
Ti 0.0248(2) 0.0315(2) 0.0303(2) 0.0001(1) 0.0009(1) -0.0007(1)
N1 0.0282(6) 0.0356(7) 0.0337(7) 0.0010(6) 0.0016(5) 0.0004(6)
N2 0.0324(7) 0.0342(7) 0.0331(7) 0.0001(6) -0.0033(5) -0.0015(6)
N3 0.0352(7) 0.0393(8) 0.0302(7) -0.0031(6) 0.0014(6) 0.0005(6)
N4 0.0322(7) 0.0362(7) 0.0354(7) 0.0029(6) 0.0035(6) 0.0004(6)
N5 0.0315(7) 0.0456(8) 0.0451(8) 0.0106(7) -0.0024(6) -0.0053(6)
N6 0.0271(7) 0.0584(10) 0.0362(8) 0.0049(7) 0.0041(6) 0.0031(6)
C1 0.0280(7) 0.0289(8) 0.0334(8) -0.0030(6) -0.0001(6) -0.0047(6)
C2 0.0472(10) 0.0409(10) 0.0334(9) 0.0012(7) -0.0074(8) -0.0003(8)
C3 0.0521(11) 0.0472(11) 0.0280(9) -0.0018(7) -0.0002(8) -0.0017(9)
C4 0.0292(8) 0.0335(9) 0.0422(9) 0.0019(7) -0.0009(7) 0.0013(6)
C5 0.0398(9) 0.0352(9) 0.0435(10) -0.0019(8) 0.0039(8) 0.0004(8)
C6 0.0296(9) 0.0416(10) 0.0667(13) 0.0062(10) 0.0040(9) -0.0039(8)
C7 0.0432(11) 0.0535(12) 0.0541(12) 0.0011(10) -0.0085(9) 0.0109(10)
C8 0.0348(9) 0.0486(11) 0.0386(9) -0.0052(8) 0.0068(7) 0.0042(7)
C9 0.0289(9) 0.0528(12) 0.0547(12) -0.0027(10) 0.0042(8) -0.0001(9)
C10 0.0470(11) 0.0448(11) 0.0522(12) -0.0114(9) -0.0018(9) 0.0075(9)
C11 0.0546(14) 0.0863(19) 0.0486(13) -0.0048(13) 0.0161(11) 0.0151(13)
C12 0.0276(8) 0.0414(9) 0.0337(8) 0.0092(7) -0.0015(6) 0.0018(7)
C13 0.0292(9) 0.0717(14) 0.0520(11) 0.0207(11) -0.0018(8) -0.0138(9)
C14 0.0292(9) 0.0816(16) 0.0439(11) 0.0078(11) 0.0052(8) -0.0015(9)
C15 0.0425(10) 0.0370(9) 0.0569(11) 0.0082(8) -0.0076(8) -0.0062(8)
C16 0.0568(14) 0.0527(14) 0.093(2) 0.0076(14) -0.0081(14) -0.0186(11)
C17 0.0512(12) 0.0366(10) 0.0694(14) 0.0088(10) -0.0061(10) 0.0020(9)
C18 0.0603(13) 0.0436(11) 0.0520(12) -0.0027(9) -0.0110(10) -0.0031(10)
C19 0.0398(9) 0.0530(11) 0.0422(9) -0.0014(8) 0.0053(8) 0.0133(8)
C20 0.0534(14) 0.094(2) 0.0637(15) -0.0153(15) 0.0145(12) 0.0183(14)
C21 0.0469(11) 0.0545(13) 0.0517(12) -0.0085(10) -0.0025(9) 0.0058(9)
C22 0.0743(16) 0.0536(14) 0.0583(13) 0.0054(11) 0.0079(12) 0.0248(12)
C23 0.0514(12) 0.0516(12) 0.0480(12) -0.0071(9) -0.0025(10) -0.0124(10)
C24 0.0360(10) 0.0544(13) 0.0458(11) 0.0045(10) -0.0025(8) 0.0045(9)

loop_
_atom_site_label
_atom_site_type_symbol
_atom_site_thermal_displace_type
_atom_site_fract_x
_atom_site_fract_y
_atom_site_fract_z
_atom_site_occupancy
_atom_site_U_iso_or_equiv
_atom_site_calc_flag
_atom_site_refinement_flags
Ti Ti Uani 0.52241(1) 0.27042(2) 0.13874(1) 1.000 0.0289(1) . .
N1 N Uani 0.50557(7) 0.29919(8) 0.04590(7) 1.000 0.0325(4) . .
N2 N Uani 0.43823(7) 0.37048(8) -0.04612(7) 1.000 0.0332(4) . .
N3 N Uani 0.54086(7) 0.31207(9) -0.07738(7) 1.000 0.0349(4) . .
N4 N Uani 0.44299(7) 0.24532(9) 0.19279(7) 1.000 0.0346(4) . .
N5 N Uani 0.34487(7) 0.15100(9) 0.21321(8) 1.000 0.0407(4) . .
N6 N Uani 0.34244(7) 0.26828(9) 0.27270(8) 1.000 0.0406(5) . .
C1 C Uani 0.49544(8) 0.32456(9) -0.01945(8) 1.000 0.0301(4) . .
C2 C Uani 0.44952(10) 0.38457(11) -0.11871(9) 1.000 0.0405(6) . .
C3 C Uani 0.51122(10) 0.34936(12) -0.13770(9) 1.000 0.0424(6) . .
C4 C Uani 0.37870(8) 0.40626(10) -0.00178(9) 1.000 0.0350(5) . .
C5 C Uani 0.41170(10) 0.46651(11) 0.05170(10) 1.000 0.0395(5) . .
C6 C Uani 0.33857(10) 0.33712(12) 0.03639(13) 1.000 0.0460(6) . .
C7 C Uani 0.32612(11) 0.45209(14) -0.05064(12) 1.000 0.0503(7) . .
C8 C Uani 0.61195(9) 0.26800(11) -0.07357(9) 1.000 0.0407(6) . .
C9 C Uani 0.66055(10) 0.31145(14) -0.01995(12) 1.000 0.0455(6) . .
C10 C Uani 0.59848(11) 0.17880(12) -0.05277(12) 1.000 0.0480(7) . .
C11 C Uani 0.64769(14) 0.27170(19) -0.14736(13) 1.000 0.0632(9) . .
C12 C Uani 0.38244(8) 0.22399(10) 0.22282(8) 1.000 0.0342(5) . .
C13 C Uani 0.28462(10) 0.15211(15) 0.25830(11) 1.000 0.0510(7) . .
C14 C Uani 0.28346(10) 0.22201(15) 0.29339(11) 1.000 0.0516(7) . .
C15 C Uani 0.36511(10) 0.08419(11) 0.16229(11) 1.000 0.0455(6) . .
C16 C Uani 0.30884(15) 0.01546(16) 0.16714(18) 1.000 0.0675(9) . .
C17 C Uani 0.43858(12) 0.04940(13) 0.18388(14) 1.000 0.0524(7) . .
C18 C Uani 0.36644(13) 0.11765(14) 0.08594(11) 1.000 0.0520(7) . .
C19 C Uani 0.36155(10) 0.35148(12) 0.30112(10) 1.000 0.0450(6) . .
C20 C Uani 0.30232(14) 0.3812(2) 0.35229(15) 1.000 0.0704(10) . .
C21 C Uani 0.43216(11) 0.34543(15) 0.34255(12) 1.000 0.0510(7) . .
C22 C Uani 0.36754(15) 0.41146(15) 0.23897(13) 1.000 0.0621(8) . .
C23 C Uani 0.57791(12) 0.37087(14) 0.18493(13) 1.000 0.0503(7) . .
C24 C Uani 0.59667(11) 0.17207(14) 0.14233(12) 1.000 0.0454(7) . .
H21 H Uiso 0.4182(11) 0.4132(13) -0.1452(11) 1.000 0.049(6) . .
H31 H Uiso 0.5336(10) 0.3440(12) -0.1825(11) 1.000 0.047(5) . .
H51 H Uiso 0.4332(11) 0.5115(14) 0.0279(11) 1.000 0.053(6) . .
H52 H Uiso 0.4499(10) 0.4389(11) 0.0806(10) 1.000 0.041(5) . .
H53 H Uiso 0.3753(11) 0.4875(12) 0.0835(11) 1.000 0.048(5) . .
H61 H Uiso 0.3195(12) 0.3026(14) 0.0010(12) 1.000 0.061(6) . .
H62 H Uiso 0.2983(12) 0.3594(13) 0.0630(11) 1.000 0.058(6) . .
H63 H Uiso 0.3672(11) 0.3103(12) 0.0703(11) 1.000 0.045(5) . .
H71 H Uiso 0.3491(11) 0.4988(14) -0.0752(11) 1.000 0.055(6) . .
H72 H Uiso 0.2873(12) 0.4731(13) -0.0217(12) 1.000 0.058(6) . .
H73 H Uiso 0.3053(12) 0.4145(14) -0.0856(12) 1.000 0.064(6) . .
H91 H Uiso 0.6684(11) 0.3673(15) -0.0369(11) 1.000 0.060(6) . .
H92 H Uiso 0.7044(12) 0.2815(12) -0.0171(11) 1.000 0.055(6) . .
H93 H Uiso 0.6403(11) 0.3151(12) 0.0264(12) 1.000 0.051(5) . .
H101 H Uiso 0.5700(11) 0.1497(13) -0.0885(12) 1.000 0.055(6) . .
H102 H Uiso 0.5690(11) 0.1720(13) -0.0090(12) 1.000 0.052(6) . .
H103 H Uiso 0.6464(13) 0.1514(14) -0.0425(12) 1.000 0.066(6) . .
H111 H Uiso 0.6170(12) 0.2423(14) -0.1809(13) 1.000 0.058(6) . .
H112 H Uiso 0.6904(17) 0.2454(18) -0.1428(14) 1.000 0.084(9) . .
H113 H Uiso 0.6539(15) 0.3285(19) -0.1668(15) 1.000 0.093(9) . .
H131 H Uiso 0.2543(12) 0.1113(13) 0.2574(11) 1.000 0.053(6) . .
H141 H Uiso 0.2523(13) 0.2416(14) 0.3286(13) 1.000 0.064(6) . .
H161 H Uiso 0.3055(14) -0.0052(17) 0.2148(15) 1.000 0.085(9) . .
H162 H Uiso 0.3219(15) -0.0247(18) 0.1290(15) 1.000 0.088(9) . .
H163 H Uiso 0.2624(14) 0.0361(14) 0.1520(13) 1.000 0.070(7) . .
H171 H Uiso 0.4348(12) 0.0236(14) 0.2320(13) 1.000 0.065(6) . .
H172 H Uiso 0.4746(10) 0.0898(13) 0.1845(10) 1.000 0.047(5) . .
H173 H Uiso 0.4518(12) 0.0091(14) 0.1493(11) 1.000 0.056(6) . .
H181 H Uiso 0.3187(13) 0.1395(14) 0.0723(12) 1.000 0.068(7) . .
H182 H Uiso 0.3781(11) 0.0738(14) 0.0545(12) 1.000 0.057(6) . .
H183 H Uiso 0.4022(11) 0.1596(13) 0.0800(10) 1.000 0.047(5) . .
H201 H Uiso 0.2561(15) 0.3810(15) 0.3280(14) 1.000 0.079(8) . .
H202 H Uiso 0.3167(15) 0.4382(19) 0.3689(15) 1.000 0.094(9) . .
H203 H Uiso 0.2970(13) 0.3419(16) 0.3919(14) 1.000 0.074(8) . .
H211 H Uiso 0.4299(13) 0.3092(16) 0.3862(14) 1.000 0.073(7) . .
H212 H Uiso 0.4414(12) 0.3984(16) 0.3621(12) 1.000 0.062(6) . .
H213 H Uiso 0.4703(10) 0.3255(12) 0.3123(11) 1.000 0.045(5) . .
H221 H Uiso 0.3221(14) 0.4106(15) 0.2156(13) 1.000 0.072(7) . .
H222 H Uiso 0.4044(12) 0.3974(14) 0.2046(13) 1.000 0.067(7) . .
H223 H Uiso 0.3759(13) 0.4653(17) 0.2583(14) 1.000 0.083(8) . .
H231 H Uiso 0.5883(14) 0.3728(17) 0.2287(16) 1.000 0.087(9) . .
H232 H Uiso 0.5499(15) 0.4246(19) 0.1805(15) 1.000 0.092(8) . .
H233 H Uiso 0.6178(17) 0.3791(18) 0.1636(17) 1.000 0.098(10) . .
H241 H Uiso 0.6073(14) 0.1560(16) 0.1865(16) 1.000 0.084(8) . .
H242 H Uiso 0.6384(15) 0.1868(17) 0.1217(14) 1.000 0.080(8) . .
H243 H Uiso 0.5944(14) 0.1207(18) 0.1210(14) 1.000 0.084(8) . .

loop_
_atom_type_symbol
_atom_type_description
_atom_type_scat_dispersion_real
_atom_type_scat_dispersion_imag
_atom_type_scat_source
Ti Ti 0.2776 0.4457 'International Tables Vol C Tables 4.2.6.8 and 6.1.1.4'
N N 0.0061 0.0033 'International Tables Vol C Tables 4.2.6.8 and 6.1.1.4'
H H 0.0000 0.0000 'International Tables Vol C Tables 4.2.6.8 and 6.1.1.4'
C C 0.0033 0.0016 'International Tables Vol C Tables 4.2.6.8 and 6.1.1.4'

loop_
_geom_angle_atom_site_label_1
_geom_angle_atom_site_label_2
_geom_angle_atom_site_label_3
_geom_angle
_geom_angle_site_symmetry_1
_geom_angle_site_symmetry_2
_geom_angle_site_symmetry_3
_geom_angle_publ_flag
N1 Ti N4 116.36(6) . . . yes
N1 Ti C23 105.75(8) . . . yes
N1 Ti C24 109.68(7) . . . yes
N4 Ti C23 109.81(8) . . . yes
N4 Ti C24 109.65(8) . . . yes
C23 Ti C24 104.92(8) . . . yes
Ti N1 C1 176.13(12) . . . yes
C1 N2 C2 108.87(13) . . . yes
C1 N2 C4 125.00(13) . . . yes
C2 N2 C4 125.83(13) . . . yes
C1 N3 C3 109.12(13) . . . yes
C1 N3 C8 124.48(13) . . . yes
C3 N3 C8 126.36(13) . . . yes
Ti N4 C12 171.93(12) . . . yes
C12 N5 C13 108.12(15) . . . yes
C12 N5 C15 125.49(13) . . . yes
C13 N5 C15 126.38(16) . . . yes
C12 N6 C14 108.95(15) . . . yes
C12 N6 C19 125.47(14) . . . yes
C14 N6 C19 125.55(15) . . . yes
N1 C1 N2 128.08(14) . . . yes
N1 C1 N3 126.68(14) . . . yes
N2 C1 N3 105.24(12) . . . yes
N2 C2 C3 108.57(15) . . . yes
N3 C3 C2 108.21(15) . . . yes
N2 C4 C5 108.46(13) . . . yes
N2 C4 C6 109.23(14) . . . yes
N2 C4 C7 109.26(14) . . . yes
C5 C4 C6 111.37(15) . . . no
C5 C4 C7 109.31(15) . . . no
C6 C4 C7 109.19(14) . . . no
N3 C8 C9 109.12(14) . . . yes
N3 C8 C10 108.93(14) . . . yes
N3 C8 C11 108.55(15) . . . yes
C9 C8 C10 111.91(16) . . . no
C9 C8 C11 108.54(16) . . . no
C10 C8 C11 109.73(18) . . . no
N4 C12 N5 127.21(15) . . . yes
N4 C12 N6 127.49(15) . . . yes
N5 C12 N6 105.28(13) . . . yes
N5 C13 C14 108.92(18) . . . yes
N6 C14 C13 108.70(17) . . . yes
N5 C15 C16 108.93(17) . . . yes
N5 C15 C17 109.04(16) . . . yes
N5 C15 C18 109.75(15) . . . yes
C16 C15 C17 108.60(17) . . . no
C16 C15 C18 109.10(19) . . . no
C17 C15 C18 111.37(18) . . . no
N6 C19 C20 109.71(17) . . . yes
N6 C19 C21 108.91(16) . . . yes
N6 C19 C22 109.20(16) . . . yes
C20 C19 C21 108.60(17) . . . no
C20 C19 C22 108.92(19) . . . no
C21 C19 C22 111.48(18) . . . no
N2 C2 H21 121.9(13) . . . no
C3 C2 H21 129.6(13) . . . no
N3 C3 H31 120.4(12) . . . no
C2 C3 H31 131.3(12) . . . no
C4 C5 H51 111.1(13) . . . no
C4 C5 H52 110.3(11) . . . no
C4 C5 H53 110.6(12) . . . no
H51 C5 H52 107.8(16) . . . no
H51 C5 H53 108.0(17) . . . no
H52 C5 H53 108.9(16) . . . no
C4 C6 H61 107.3(14) . . . no
C4 C6 H62 109.8(13) . . . no
C4 C6 H63 112.6(12) . . . no
H61 C6 H62 107.3(19) . . . no
H61 C6 H63 114.3(19) . . . no
H62 C6 H63 105.4(18) . . . no
C4 C7 H71 112.3(12) . . . no
C4 C7 H72 108.4(13) . . . no
C4 C7 H73 110.1(14) . . . no
H71 C7 H72 108.0(18) . . . no
H71 C7 H73 110.2(18) . . . no
H72 C7 H73 107.7(19) . . . no
C8 C9 H91 108.0(12) . . . no
C8 C9 H92 107.7(12) . . . no
C8 C9 H93 113.4(13) . . . no
H91 C9 H92 111.8(17) . . . no
H91 C9 H93 107.3(17) . . . no
H92 C9 H93 108.7(18) . . . no
C8 C10 H101 112.2(13) . . . no
C8 C10 H102 114.0(12) . . . no
C8 C10 H103 109.0(13) . . . no
H101 C10 H102 102.2(18) . . . no
H101 C10 H103 113.0(18) . . . no
H102 C10 H103 106.2(18) . . . no
C8 C11 H111 107.9(14) . . . no
C8 C11 H112 106.0(17) . . . no
C8 C11 H113 114.4(16) . . . no
H111 C11 H112 110(2) . . . no
H111 C11 H113 107(2) . . . no
H112 C11 H113 112(2) . . . no
N5 C13 H131 119.6(14) . . . no
C14 C13 H131 131.4(14) . . . no
N6 C14 H141 120.0(14) . . . no
C13 C14 H141 131.2(14) . . . no
C15 C16 H161 110.9(16) . . . no
C15 C16 H162 105.8(17) . . . no
C15 C16 H163 109.5(14) . . . no
H161 C16 H162 117(2) . . . no
H161 C16 H163 110(2) . . . no
H162 C16 H163 104(2) . . . no
C15 C17 H171 109.4(13) . . . no
C15 C17 H172 112.1(12) . . . no
C15 C17 H173 107.8(13) . . . no
H171 C17 H172 109.6(18) . . . no
H171 C17 H173 109.8(19) . . . no
H172 C17 H173 108.0(18) . . . no
C15 C18 H181 110.8(13) . . . no
C15 C18 H182 108.2(14) . . . no
C15 C18 H183 112.0(11) . . . no
H181 C18 H182 108.4(18) . . . no
H181 C18 H183 109.4(18) . . . no
H182 C18 H183 107.9(18) . . . no
C19 C20 H201 109.9(16) . . . no
C19 C20 H202 107.0(16) . . . no
C19 C20 H203 109.5(15) . . . no
H201 C20 H202 112(2) . . . no
H201 C20 H203 105(2) . . . no
H202 C20 H203 113(2) . . . no
C19 C21 H211 114.4(14) . . . no
C19 C21 H212 106.9(14) . . . no
C19 C21 H213 110.8(12) . . . no
H211 C21 H212 103(2) . . . no
H211 C21 H213 107.9(19) . . . no
H212 C21 H213 113.5(18) . . . no
C19 C22 H221 106.1(15) . . . no
C19 C22 H222 114.0(14) . . . no
C19 C22 H223 108.2(16) . . . no
H221 C22 H222 109(2) . . . no
H221 C22 H223 109(2) . . . no
H222 C22 H223 111(2) . . . no
Ti C23 H231 122.4(19) . . . no
Ti C23 H232 112.5(16) . . . no
Ti C23 H233 111(2) . . . no
H231 C23 H232 99(2) . . . no
H231 C23 H233 105(3) . . . no
H232 C23 H233 106(3) . . . no
Ti C24 H241 113.4(17) . . . no
Ti C24 H242 110.2(18) . . . no
Ti C24 H243 129.9(16) . . . no
H241 C24 H242 107(2) . . . no
H241 C24 H243 98(2) . . . no
H242 C24 H243 96(2) . . . no

loop_
_geom_bond_atom_site_label_1
_geom_bond_atom_site_label_2
_geom_bond_distance
_geom_bond_site_symmetry_1
_geom_bond_site_symmetry_2
_geom_bond_publ_flag
Ti N1 1.8194(13) . . yes
Ti N4 1.8276(13) . . yes
Ti C23 2.114(2) . . yes
Ti C24 2.110(2) . . yes
N1 C1 1.300(2) . . yes
N2 C1 1.388(2) . . yes
N2 C2 1.388(2) . . yes
N2 C4 1.495(2) . . yes
N3 C1 1.383(2) . . yes
N3 C3 1.390(2) . . yes
N3 C8 1.500(2) . . yes
N4 C12 1.299(2) . . yes
N5 C12 1.388(2) . . yes
N5 C13 1.396(2) . . yes
N5 C15 1.491(2) . . yes
N6 C12 1.390(2) . . yes
N6 C14 1.381(2) . . yes
N6 C19 1.496(2) . . yes
C2 C3 1.325(3) . . no
C4 C5 1.526(2) . . no
C4 C6 1.524(3) . . no
C4 C7 1.527(3) . . no
C8 C9 1.519(3) . . no
C8 C10 1.523(3) . . no
C8 C11 1.527(3) . . no
C13 C14 1.312(3) . . no
C15 C16 1.531(3) . . no
C15 C17 1.526(3) . . no
C15 C18 1.524(3) . . no
C19 C20 1.531(3) . . no
C19 C21 1.521(3) . . no
C19 C22 1.519(3) . . no
C2 H21 0.89(2) . . no
C3 H31 0.94(2) . . no
C5 H51 0.94(2) . . no
C5 H52 0.996(19) . . no
C5 H53 0.96(2) . . no
C6 H61 0.94(2) . . no
C6 H62 0.97(2) . . no
C6 H63 0.93(2) . . no
C7 H71 0.98(2) . . no
C7 H72 0.96(2) . . no
C7 H73 0.97(2) . . no
C9 H91 0.97(2) . . no
C9 H92 0.95(2) . . no
C9 H93 0.94(2) . . no
C10 H101 0.97(2) . . no
C10 H102 0.99(2) . . no
C10 H103 1.01(2) . . no
C11 H111 0.97(2) . . no
C11 H112 0.90(3) . . no
C11 H113 1.00(3) . . no
C13 H131 0.87(2) . . no
C14 H141 0.93(2) . . no
C16 H161 0.95(3) . . no
C16 H162 1.00(3) . . no
C16 H163 0.96(3) . . no
C17 H171 0.99(2) . . no
C17 H172 0.94(2) . . no
C17 H173 0.95(2) . . no
C18 H181 0.99(2) . . no
C18 H182 0.95(2) . . no
C18 H183 0.96(2) . . no
C20 H201 0.97(3) . . no
C20 H202 1.01(3) . . no
C20 H203 0.98(3) . . no
C21 H211 1.01(3) . . no
C21 H212 0.95(3) . . no
C21 H213 0.960(19) . . no
C22 H221 0.95(3) . . no
C22 H222 0.96(2) . . no
C22 H223 0.96(3) . . no
C23 H231 0.84(3) . . no
C23 H232 1.02(3) . . no
C23 H233 0.85(3) . . no
C24 H241 0.89(3) . . no
C24 H242 0.90(3) . . no
C24 H243 0.93(3) . . no

loop_
_cod_related_entry_id
_cod_related_entry_database
_cod_related_entry_code
1 ChemSpider 30652698
